data_7001841
loop_
_publ_author_name
'Cohen, Shmuel'
'Ma, Jingxiang'
'Butensch\"on, Holger'
'Herber, Rolfe H.'

_publ_section_title
;
 Metal atom dynamics in four triferrocenylmethane derivatives and the
 crystal structure of Fc3COH
;
_journal_issue 33
_journal_name_full 'Dalton Transactions'
_journal_page_first 6606
_journal_page_last 6609
_journal_paper_doi 10.1039/b906723j
_journal_year 2009
_chemical_formula_moiety 'C31 H28 Fe3 O'
_chemical_formula_sum 'C31 H28 Fe3 O'
_chemical_formula_weight 584.08
_chemical_name_common Triferrocenylmethanol
_chemical_name_systematic
;
?
;
_space_group_IT_number 9
_symmetry_cell_setting monoclinic
_symmetry_space_group_name_Hall 'I -2ya'
_symmetry_space_group_name_H-M 'I 1 a 1'
_atom_sites_solution_hydrogens geom
_atom_sites_solution_primary direct
_atom_sites_solution_secondary difmap
_audit_creation_method SHELXL-97
_cell_angle_alpha 90.00
_cell_angle_beta 112.9330(10)
_cell_angle_gamma 90.00
_cell_formula_units_Z 4
_cell_length_a 11.1584(11)
_cell_length_b 18.6884(18)
_cell_length_c 12.2397(12)
_cell_measurement_reflns_used 7295
_cell_measurement_temperature 173(1)
_cell_measurement_theta_max 27.82
_cell_measurement_theta_min 2.18
_cell_volume 2350.6(4)
_computing_cell_refinement 'Bruker SMART'
_computing_data_collection 'Bruker SMART'
_computing_data_reduction 'Bruker SAINT'
_computing_molecular_graphics 'Bruker SHELXTL'
_computing_publication_material 'Bruker SHELXTL'
_computing_structure_refinement 'SHELXL-97 (Sheldrick, 1997)'
_computing_structure_solution 'SHELXS-97 (Sheldrick, 1990)'
_diffrn_ambient_temperature 173(1)
_diffrn_measured_fraction_theta_full 0.982
_diffrn_measured_fraction_theta_max 0.982
_diffrn_measurement_device_type 'CCD area detector'
_diffrn_measurement_method 'phi and omega scans'
_diffrn_radiation_monochromator graphite
_diffrn_radiation_source 'fine-focus sealed tube'
_diffrn_radiation_type MoK\a
_diffrn_radiation_wavelength 0.71073
_diffrn_reflns_av_R_equivalents 0.0266
_diffrn_reflns_av_sigmaI/netI 0.0403
_diffrn_reflns_limit_h_max 14
_diffrn_reflns_limit_h_min -14
_diffrn_reflns_limit_k_max 24
_diffrn_reflns_limit_k_min -24
_diffrn_reflns_limit_l_max 16
_diffrn_reflns_limit_l_min -16
_diffrn_reflns_number 13254
_diffrn_reflns_theta_full 27.98
_diffrn_reflns_theta_max 27.98
_diffrn_reflns_theta_min 2.11
_exptl_absorpt_coefficient_mu 1.851
_exptl_absorpt_correction_T_max 0.7817
_exptl_absorpt_correction_T_min 0.6755
_exptl_absorpt_correction_type multi-scan
_exptl_absorpt_process_details 'Bruker SADABS V2.05'
_exptl_crystal_colour orange
_exptl_crystal_density_diffrn 1.650
_exptl_crystal_density_method 'not measured'
_exptl_crystal_description plate
_exptl_crystal_F_000 1200
_exptl_crystal_size_max 0.23
_exptl_crystal_size_mid 0.17
_exptl_crystal_size_min 0.14
_refine_diff_density_max 0.567
_refine_diff_density_min -0.297
_refine_diff_density_rms 0.069
_refine_ls_abs_structure_details 'Flack H D (1983), Acta Cryst. A39, 876-881'
_refine_ls_abs_structure_Flack 0.034(13)
_refine_ls_extinction_method none
_refine_ls_goodness_of_fit_ref 1.093
_refine_ls_hydrogen_treatment constr
_refine_ls_matrix_type full
_refine_ls_number_parameters 317
_refine_ls_number_reflns 5460
_refine_ls_number_restraints 2
_refine_ls_restrained_S_all 1.093
_refine_ls_R_factor_all 0.0317
_refine_ls_R_factor_gt 0.0310
_refine_ls_shift/su_max 0.000
_refine_ls_shift/su_mean 0.000
_refine_ls_structure_factor_coef Fsqd
_refine_ls_weighting_details 'calc w=1/[\s^2^(Fo^2^)+(0.0344P)^2^+0.2285P] where P=(Fo^2^+2Fc^2^)/3'
_refine_ls_weighting_scheme calc
_refine_ls_wR_factor_gt 0.0707
_refine_ls_wR_factor_ref 0.0710
_reflns_number_gt 5351
_reflns_number_total 5460
_reflns_threshold_expression >2sigma(I)
_cod_data_source_file b906723j.txt
_cod_data_source_block rolfe2lm
_cod_depositor_comments
;
The following automatic conversions were performed:
'_symmetry_cell_setting' value 'Monoclinic' changed to 'monoclinic'
according to '/home/saulius/struct/CIF-dictionaries/cif_core.dic'
dictionary named 'cif_core.dic' version 2.4.1 from 2010-06-29.

Automatic conversion script
Id: cif_fix_enum 1527 2010-12-29 10:47:43Z saulius 
;
_cod_original_sg_symbol_H-M Ia
_cod_database_code 7001841

loop_
_symmetry_equiv_pos_as_xyz
'x, y, z'
'x+1/2, -y, z'
'x+1/2, y+1/2, z+1/2'
'x+1, -y+1/2, z+1/2'

loop_
_atom_site_label
_atom_site_type_symbol
_atom_site_fract_x
_atom_site_fract_y
_atom_site_fract_z
_atom_site_U_iso_or_equiv
_atom_site_adp_type
_atom_site_occupancy
_atom_site_symmetry_multiplicity
_atom_site_calc_flag
_atom_site_refinement_flags
_atom_site_disorder_assembly
_atom_site_disorder_group
C1 C 0.2909(3) 0.31014(14) 0.2661(2) 0.0201(5) Uani 1 1 d . . .
C2 C 0.3350(3) 0.34330(14) 0.1835(2) 0.0224(6) Uani 1 1 d . . .
H2 H 0.4074 0.3283 0.1667 0.027 Uiso 1 1 calc R . .
C3 C 0.2538(3) 0.40200(16) 0.1310(3) 0.0284(6) Uani 1 1 d . . .
H3 H 0.2617 0.4332 0.0729 0.034 Uiso 1 1 calc R . .
C4 C 0.1574(3) 0.40643(16) 0.1805(3) 0.0290(6) Uani 1 1 d . . .
H4 H 0.0897 0.4410 0.1613 0.035 Uiso 1 1 calc R . .
C5 C 0.1809(3) 0.34994(15) 0.2637(3) 0.0250(6) Uani 1 1 d . . .
H5 H 0.1316 0.3402 0.3102 0.030 Uiso 1 1 calc R . .
C6 C 0.4702(3) 0.42642(17) 0.4819(3) 0.0307(7) Uani 1 1 d . . .
H6 H 0.5018 0.3892 0.5388 0.037 Uiso 1 1 calc R . .
C7 C 0.5252(3) 0.44868(17) 0.4018(3) 0.0306(7) Uani 1 1 d . . .
H7 H 0.6006 0.4290 0.3953 0.037 Uiso 1 1 calc R . .
C8 C 0.4494(3) 0.50519(16) 0.3331(3) 0.0318(7) Uani 1 1 d . . .
H8 H 0.4651 0.5303 0.2725 0.038 Uiso 1 1 calc R . .
C9 C 0.3462(3) 0.51808(16) 0.3698(3) 0.0319(7) Uani 1 1 d . . .
H9 H 0.2800 0.5531 0.3380 0.038 Uiso 1 1 calc R . .
C10 C 0.3589(3) 0.46957(17) 0.4623(3) 0.0307(6) Uani 1 1 d . . .
H10 H 0.3029 0.4664 0.5039 0.037 Uiso 1 1 calc R . .
C11 C 0.2587(3) 0.17885(15) 0.2592(2) 0.0203(5) Uani 1 1 d . . .
C12 C 0.1843(3) 0.17899(17) 0.1334(3) 0.0264(6) Uani 1 1 d . . .
H12 H 0.1690 0.2192 0.0823 0.032 Uiso 1 1 calc R . .
C13 C 0.1375(3) 0.10850(19) 0.0988(3) 0.0339(7) Uani 1 1 d . . .
H13 H 0.0841 0.0938 0.0206 0.041 Uiso 1 1 calc R . .
C14 C 0.1831(3) 0.06390(17) 0.1993(3) 0.0330(7) Uani 1 1 d . . .
H14 H 0.1673 0.0140 0.2006 0.040 Uiso 1 1 calc R . .
C15 C 0.2577(3) 0.10725(15) 0.2991(3) 0.0270(6) Uani 1 1 d . . .
H15 H 0.2995 0.0910 0.3786 0.032 Uiso 1 1 calc R . .
C16 C -0.0116(3) 0.20581(17) 0.3119(3) 0.0290(7) Uani 1 1 d . . .
H16 H 0.0297 0.2430 0.3666 0.035 Uiso 1 1 calc R . .
C17 C -0.0797(3) 0.21366(17) 0.1879(3) 0.0300(7) Uani 1 1 d . . .
H17 H -0.0924 0.2572 0.1448 0.036 Uiso 1 1 calc R . .
C18 C -0.1256(3) 0.14574(17) 0.1392(3) 0.0290(7) Uani 1 1 d . . .
H18 H -0.1744 0.1359 0.0576 0.035 Uiso 1 1 calc R . .
C19 C -0.0870(3) 0.09483(16) 0.2320(3) 0.0280(6) Uani 1 1 d . . .
H19 H -0.1048 0.0450 0.2240 0.034 Uiso 1 1 calc R . .
C20 C -0.0161(3) 0.13212(17) 0.3402(3) 0.0291(6) Uani 1 1 d . . .
H20 H 0.0213 0.1115 0.4170 0.035 Uiso 1 1 calc R . .
C21 C 0.4811(3) 0.22901(14) 0.3375(2) 0.0192(5) Uani 1 1 d . . .
C22 C 0.5143(3) 0.18872(16) 0.2550(2) 0.0243(6) Uani 1 1 d . . .
H22 H 0.4568 0.1591 0.1941 0.029 Uiso 1 1 calc R . .
C23 C 0.6482(3) 0.20010(17) 0.2789(3) 0.0284(6) Uani 1 1 d . . .
H23 H 0.6958 0.1794 0.2373 0.034 Uiso 1 1 calc R . .
C24 C 0.6975(3) 0.24792(16) 0.3762(3) 0.0275(6) Uani 1 1 d . . .
H24 H 0.7844 0.2651 0.4110 0.033 Uiso 1 1 calc R . .
C25 C 0.5955(3) 0.26576(14) 0.4130(3) 0.0233(6) Uani 1 1 d . . .
H25 H 0.6021 0.2967 0.4767 0.028 Uiso 1 1 calc R . .
C26 C 0.5757(3) 0.09567(17) 0.5367(3) 0.0329(7) Uani 1 1 d . . .
H26 H 0.4986 0.1002 0.5516 0.040 Uiso 1 1 calc R . .
C27 C 0.5909(3) 0.05304(17) 0.4469(3) 0.0379(8) Uani 1 1 d . . .
H27 H 0.5262 0.0237 0.3912 0.045 Uiso 1 1 calc R . .
C28 C 0.7210(3) 0.06232(17) 0.4558(3) 0.0379(8) Uani 1 1 d . . .
H28 H 0.7582 0.0404 0.4063 0.045 Uiso 1 1 calc R . .
C29 C 0.7853(3) 0.10951(16) 0.5504(3) 0.0355(7) Uani 1 1 d . . .
H29 H 0.8733 0.1247 0.5762 0.043 Uiso 1 1 calc R . .
C30 C 0.6954(3) 0.13017(17) 0.6001(3) 0.0322(7) Uani 1 1 d . . .
H30 H 0.7127 0.1619 0.6651 0.039 Uiso 1 1 calc R . .
C31 C 0.3423(3) 0.24003(13) 0.3304(2) 0.0172(5) Uani 1 1 d . . .
Fe1 Fe 0.33900(4) 0.415778(18) 0.31023(3) 0.01871(9) Uani 1 1 d . . .
Fe2 Fe 0.62718(3) 0.15787(2) 0.42452(3) 0.02042(9) Uani 1 1 d . . .
Fe3 Fe 0.07214(3) 0.14473(2) 0.22227(3) 0.01971(9) Uani 1 1 d . . .
O1 O 0.3393(2) 0.24055(11) 0.44583(17) 0.0261(4) Uani 1 1 d . . .
H1 H 0.3596 0.2814 0.4759 0.039 Uiso 1 1 calc R . .

loop_
_atom_site_aniso_label
_atom_site_aniso_U_11
_atom_site_aniso_U_22
_atom_site_aniso_U_33
_atom_site_aniso_U_23
_atom_site_aniso_U_13
_atom_site_aniso_U_12
C1 0.0177(12) 0.0217(13) 0.0182(12) -0.0049(10) 0.0041(10) -0.0021(10)
C2 0.0268(15) 0.0227(14) 0.0182(13) -0.0032(10) 0.0090(11) 0.0004(11)
C3 0.0361(17) 0.0248(14) 0.0176(13) -0.0004(11) 0.0033(12) -0.0005(12)
C4 0.0212(14) 0.0247(14) 0.0331(16) -0.0007(12) 0.0019(12) 0.0032(12)
C5 0.0179(14) 0.0222(14) 0.0352(16) -0.0040(12) 0.0106(12) -0.0020(11)
C6 0.0388(18) 0.0268(15) 0.0208(14) -0.0043(12) 0.0054(13) -0.0061(13)
C7 0.0211(14) 0.0332(17) 0.0351(16) -0.0080(13) 0.0083(13) -0.0094(12)
C8 0.0385(17) 0.0276(15) 0.0317(15) -0.0008(13) 0.0164(13) -0.0142(13)
C9 0.0363(17) 0.0216(14) 0.0350(16) -0.0063(12) 0.0108(13) -0.0043(12)
C10 0.0367(17) 0.0332(16) 0.0265(15) -0.0115(12) 0.0171(13) -0.0076(13)
C11 0.0150(12) 0.0232(13) 0.0247(14) -0.0038(11) 0.0100(11) -0.0002(10)
C12 0.0215(14) 0.0343(16) 0.0244(14) -0.0045(12) 0.0100(11) -0.0029(12)
C13 0.0247(16) 0.0427(19) 0.0380(18) -0.0181(15) 0.0164(14) -0.0067(13)
C14 0.0192(14) 0.0253(15) 0.056(2) -0.0147(14) 0.0157(14) -0.0023(11)
C15 0.0155(13) 0.0218(14) 0.0411(17) -0.0014(12) 0.0081(12) 0.0000(11)
C16 0.0230(15) 0.0333(16) 0.0364(17) -0.0053(13) 0.0176(13) -0.0007(12)
C17 0.0218(15) 0.0326(17) 0.0395(17) 0.0077(14) 0.0161(13) 0.0083(12)
C18 0.0146(13) 0.0369(17) 0.0312(16) 0.0006(13) 0.0044(12) 0.0004(12)
C19 0.0196(14) 0.0265(15) 0.0403(17) -0.0002(13) 0.0141(13) -0.0051(11)
C20 0.0239(15) 0.0380(17) 0.0267(15) 0.0048(13) 0.0112(12) -0.0017(12)
C21 0.0211(13) 0.0168(13) 0.0173(12) 0.0018(10) 0.0048(10) 0.0008(10)
C22 0.0192(13) 0.0319(15) 0.0217(13) -0.0001(12) 0.0077(11) 0.0033(12)
C23 0.0236(15) 0.0366(17) 0.0270(15) 0.0049(13) 0.0121(12) 0.0049(12)
C24 0.0181(13) 0.0278(14) 0.0337(15) 0.0067(12) 0.0069(11) -0.0019(11)
C25 0.0196(13) 0.0173(12) 0.0289(15) 0.0020(11) 0.0050(11) 0.0007(10)
C26 0.0323(18) 0.0280(16) 0.0371(17) 0.0119(14) 0.0120(14) 0.0029(13)
C27 0.0403(18) 0.0216(15) 0.0407(18) 0.0030(13) 0.0037(14) -0.0040(13)
C28 0.043(2) 0.0225(15) 0.049(2) 0.0045(14) 0.0188(16) 0.0116(14)
C29 0.0265(16) 0.0255(16) 0.0459(19) 0.0074(14) 0.0047(14) 0.0079(13)
C30 0.0372(18) 0.0272(16) 0.0253(15) 0.0047(13) 0.0048(13) 0.0043(13)
C31 0.0187(11) 0.0192(12) 0.0139(11) -0.0015(10) 0.0066(9) -0.0004(11)
Fe1 0.01892(18) 0.01864(18) 0.01992(18) -0.00060(15) 0.00904(14) -0.00161(16)
Fe2 0.0185(2) 0.01822(18) 0.0225(2) -0.00095(15) 0.00582(15) 0.00167(15)
Fe3 0.01409(17) 0.01994(18) 0.02371(19) -0.00088(16) 0.00586(14) -0.00091(15)
O1 0.0326(11) 0.0281(11) 0.0198(9) -0.0034(8) 0.0126(8) -0.0050(9)

loop_
_atom_type_symbol
_atom_type_description
_atom_type_scat_dispersion_real
_atom_type_scat_dispersion_imag
_atom_type_scat_source
C C 0.0033 0.0016 'International Tables Vol C Tables 4.2.6.8 and 6.1.1.4'
H H 0.0000 0.0000 'International Tables Vol C Tables 4.2.6.8 and 6.1.1.4'
O O 0.0106 0.0060 'International Tables Vol C Tables 4.2.6.8 and 6.1.1.4'
Fe Fe 0.3463 0.8444 'International Tables Vol C Tables 4.2.6.8 and 6.1.1.4'

loop_
_geom_angle_atom_site_label_1
_geom_angle_atom_site_label_2
_geom_angle_atom_site_label_3
_geom_angle
_geom_angle_site_symmetry_1
_geom_angle_site_symmetry_3
_geom_angle_publ_flag
C5 C1 C2 106.9(2) . . ?
C5 C1 C31 127.4(3) . . ?
C2 C1 C31 125.2(2) . . ?
C3 C2 C1 108.8(3) . . ?
C3 C2 H2 125.6 . . ?
C1 C2 H2 125.6 . . ?
C2 C3 C4 108.0(3) . . ?
C2 C3 H3 126.0 . . ?
C4 C3 H3 126.0 . . ?
C5 C4 C3 107.6(3) . . ?
C5 C4 H4 126.2 . . ?
C3 C4 H4 126.2 . . ?
C4 C5 C1 108.7(3) . . ?
C4 C5 H5 125.7 . . ?
C1 C5 H5 125.7 . . ?
C7 C6 C10 107.7(3) . . ?
C7 C6 H6 126.1 . . ?
C10 C6 H6 126.1 . . ?
C6 C7 C8 108.3(3) . . ?
C6 C7 H7 125.8 . . ?
C8 C7 H7 125.8 . . ?
C7 C8 C9 108.2(3) . . ?
C7 C8 H8 125.9 . . ?
C9 C8 H8 125.9 . . ?
C8 C9 C10 107.8(3) . . ?
C8 C9 H9 126.1 . . ?
C10 C9 H9 126.1 . . ?
C9 C10 C6 107.9(3) . . ?
C9 C10 H10 126.1 . . ?
C6 C10 H10 126.1 . . ?
C15 C11 C12 106.9(2) . . ?
C15 C11 C31 126.5(2) . . ?
C12 C11 C31 125.7(2) . . ?
C13 C12 C11 108.0(3) . . ?
C13 C12 H12 126.0 . . ?
C11 C12 H12 126.0 . . ?
C14 C13 C12 108.9(3) . . ?
C14 C13 H13 125.6 . . ?
C12 C13 H13 125.6 . . ?
C13 C14 C15 107.6(3) . . ?
C13 C14 H14 126.2 . . ?
C15 C14 H14 126.2 . . ?
C11 C15 C14 108.5(3) . . ?
C11 C15 H15 125.7 . . ?
C14 C15 H15 125.7 . . ?
C17 C16 C20 107.8(3) . . ?
C17 C16 H16 126.1 . . ?
C20 C16 H16 126.1 . . ?
C18 C17 C16 108.3(3) . . ?
C18 C17 H17 125.8 . . ?
C16 C17 H17 125.8 . . ?
C17 C18 C19 108.6(3) . . ?
C17 C18 H18 125.7 . . ?
C19 C18 H18 125.7 . . ?
C18 C19 C20 107.5(3) . . ?
C18 C19 H19 126.2 . . ?
C20 C19 H19 126.2 . . ?
C16 C20 C19 107.8(3) . . ?
C16 C20 H20 126.1 . . ?
C19 C20 H20 126.1 . . ?
C22 C21 C25 107.5(2) . . ?
C22 C21 C31 124.7(2) . . ?
C25 C21 C31 127.0(2) . . ?
C21 C22 C23 108.6(3) . . ?
C21 C22 H22 125.7 . . ?
C23 C22 H22 125.7 . . ?
C24 C23 C22 107.5(3) . . ?
C24 C23 H23 126.3 . . ?
C22 C23 H23 126.3 . . ?
C25 C24 C23 108.5(2) . . ?
C25 C24 H24 125.7 . . ?
C23 C24 H24 125.7 . . ?
C24 C25 C21 107.9(2) . . ?
C24 C25 H25 126.0 . . ?
C21 C25 H25 126.0 . . ?
C30 C26 C27 108.0(3) . . ?
C30 C26 H26 126.0 . . ?
C27 C26 H26 126.0 . . ?
C26 C27 C28 107.4(3) . . ?
C26 C27 H27 126.3 . . ?
C28 C27 H27 126.3 . . ?
C29 C28 C27 108.5(3) . . ?
C29 C28 H28 125.8 . . ?
C27 C28 H28 125.8 . . ?
C28 C29 C30 107.7(3) . . ?
C28 C29 H29 126.1 . . ?
C30 C29 H29 126.1 . . ?
C26 C30 C29 108.5(3) . . ?
C26 C30 H30 125.8 . . ?
C29 C30 H30 125.8 . . ?
O1 C31 C11 109.1(2) . . ?
O1 C31 C1 110.9(2) . . ?
C11 C31 C1 109.1(2) . . ?
O1 C31 C21 111.0(2) . . ?
C11 C31 C21 108.3(2) . . ?
C1 C31 C21 108.3(2) . . ?
C31 O1 H1 109.5 . . ?

loop_
_geom_bond_atom_site_label_1
_geom_bond_atom_site_label_2
_geom_bond_distance
_geom_bond_site_symmetry_2
_geom_bond_publ_flag
C1 C5 1.426(4) . ?
C1 C2 1.427(4) . ?
C1 C31 1.521(4) . ?
C2 C3 1.409(4) . ?
C2 H2 0.9500 . ?
C3 C4 1.429(5) . ?
C3 H3 0.9500 . ?
C4 C5 1.419(4) . ?
C4 H4 0.9500 . ?
C5 H5 0.9500 . ?
C6 C7 1.406(4) . ?
C6 C10 1.421(4) . ?
C6 H6 0.9500 . ?
C7 C8 1.409(5) . ?
C7 H7 0.9500 . ?
C8 C9 1.411(4) . ?
C8 H8 0.9500 . ?
C9 C10 1.414(4) . ?
C9 H9 0.9500 . ?
C10 H10 0.9500 . ?
C11 C15 1.426(4) . ?
C11 C12 1.437(4) . ?
C11 C31 1.518(4) . ?
C12 C13 1.419(4) . ?
C12 H12 0.9500 . ?
C13 C14 1.406(5) . ?
C13 H13 0.9500 . ?
C14 C15 1.432(4) . ?
C14 H14 0.9500 . ?
C15 H15 0.9500 . ?
C16 C17 1.416(4) . ?
C16 C20 1.426(4) . ?
C16 H16 0.9500 . ?
C17 C18 1.411(4) . ?
C17 H17 0.9500 . ?
C18 C19 1.414(4) . ?
C18 H18 0.9500 . ?
C19 C20 1.431(4) . ?
C19 H19 0.9500 . ?
C20 H20 0.9500 . ?
C21 C22 1.420(4) . ?
C21 C25 1.427(4) . ?
C21 C31 1.531(4) . ?
C22 C23 1.421(4) . ?
C22 H22 0.9500 . ?
C23 C24 1.417(4) . ?
C23 H23 0.9500 . ?
C24 C25 1.417(4) . ?
C24 H24 0.9500 . ?
C25 H25 0.9500 . ?
C26 C30 1.412(5) . ?
C26 C27 1.421(5) . ?
C26 H26 0.9500 . ?
C27 C28 1.423(5) . ?
C27 H27 0.9500 . ?
C28 C29 1.409(5) . ?
C28 H28 0.9500 . ?
C29 C30 1.415(5) . ?
C29 H29 0.9500 . ?
C30 H30 0.9500 . ?
C31 O1 1.426(3) . ?
O1 H1 0.8400 . ?
